data_4060210
loop_
_publ_author_name
'Tomoyuki Akutagawa'
'Sadamu Takeda'
'Tatsuo Hasegawa'
'Takayoshi Nakamura'

_publ_section_title
;
Proton Transfer and a Dielectric Phase Transition in the Molecular
Conductor (HDABCO+)2(TCNQ)3
;
_journal_name_full 'Journal of the American Chemical Society'
_journal_page_first 291
_journal_page_last 294
_journal_paper_doi 10.1021/ja0377697
_journal_volume 126
_journal_year 2004
_chemical_formula_moiety 'C24 H19 N8'
_chemical_formula_sum 'C24 H19 N8'
_chemical_formula_weight 419.47
_space_group_IT_number 2
_space_group_name_Hall '-P 1'
_space_group_name_H-M_alt 'P -1'
_symmetry_cell_setting triclinic
_symmetry_Int_Tables_number 2
_symmetry_space_group_name_Hall '-P 1'
_symmetry_space_group_name_H-M 'P -1'
_cell_angle_alpha 88(2)
_cell_angle_beta 83.455(8)
_cell_angle_gamma 69.668(7)
_cell_formula_units_Z 2
_cell_length_a 7.851(1)
_cell_length_b 10.454(2)
_cell_length_c 14.074(3)
_cell_measurement_reflns_used 2757
_cell_measurement_temperature 373.1
_cell_measurement_theta_max 27.3
_cell_measurement_theta_min 2.1
_cell_volume 1075.8(4)
_diffrn_detector_area_resol_mean 10.00
_diffrn_measured_fraction_theta_full 0.8658
_diffrn_measured_fraction_theta_max 0.8658
_diffrn_measurement_device_type 'Rigaku RAXIS-RAPID'
_diffrn_measurement_method \w
_diffrn_radiation_type 'Mo K\a'
_diffrn_radiation_wavelength 0.7107
_diffrn_reflns_av_R_equivalents 0.054
_diffrn_reflns_limit_h_max 9
_diffrn_reflns_limit_h_min -10
_diffrn_reflns_limit_k_max 0
_diffrn_reflns_limit_k_min -13
_diffrn_reflns_limit_l_max 18
_diffrn_reflns_limit_l_min -18
_diffrn_reflns_number 7343
_diffrn_reflns_theta_full 27.48
_diffrn_reflns_theta_max 27.48
_exptl_absorpt_coefficient_mu 0.083
_exptl_absorpt_correction_T_max 0.992
_exptl_absorpt_correction_T_min 0.992
_exptl_absorpt_correction_type multi-scan
_exptl_absorpt_process_details
;
    Higashi, T. (1995). Program for Absorption Correction.
    Rigaku Corporation, Tokyo, Japan.
;
_exptl_crystal_colour black
_exptl_crystal_density_diffrn 1.295
_exptl_crystal_density_meas ?
_exptl_crystal_density_method 'not measured'
_exptl_crystal_description platelet
_exptl_crystal_F_000 438.00
_exptl_crystal_size_max 0.40
_exptl_crystal_size_mid 0.20
_exptl_crystal_size_min 0.10
_refine_diff_density_max 0.37
_refine_diff_density_min -0.25
_refine_ls_extinction_coef ?
_refine_ls_extinction_method none
_refine_ls_goodness_of_fit_ref 0.902
_refine_ls_hydrogen_treatment refall
_refine_ls_number_parameters 309
_refine_ls_number_reflns 2006
_refine_ls_R_factor_gt 0.0690
_refine_ls_shift/su_max 0.2430
_refine_ls_structure_factor_coef Fsqd
_refine_ls_weighting_details
;
    Chebychev polynomial with 3 parameters (Carruthers & Watkin, 1979)
    3991.5200    5544.2400    1612.5000
;
_refine_ls_weighting_scheme calc
_refine_ls_wR_factor_ref 0.0880
_reflns_number_gt 1986
_reflns_number_total 4266
_reflns_threshold_expression F^2^>2.0\s(F^2^)
_cod_database_code 4060210

loop_
_symmetry_equiv_pos_as_xyz
x,y,z
-x,-y,-z

loop_
_atom_site_label
_atom_site_type_symbol
_atom_site_fract_x
_atom_site_fract_y
_atom_site_fract_z
_atom_site_U_iso_or_equiv
_atom_site_adp_type
_atom_site_occupancy
_atom_site_symmetry_multiplicity
_atom_site_calc_flag
_atom_site_refinement_flags
_atom_site_disorder_assembly
_atom_site_disorder_group
N(1) N -0.1528(6) 0.6027(4) 0.3113(3) 0.077(1) Uani 1.00 1 d . . .
N(2) N 0.3485(5) 0.5921(5) 0.1579(3) 0.074(1) Uani 1.00 1 d . . .
N(3) N 0.7524(5) 0.7217(5) 0.6695(3) 0.075(1) Uani 1.00 1 d . . .
N(4) N 0.2586(6) 0.7173(5) 0.8324(3) 0.089(2) Uani 1.00 1 d . . .
N(5) N -0.0985(6) 1.0527(5) 0.8369(3) 0.077(1) Uani 1.00 1 d . . .
N(6) N 0.4204(6) 1.0649(5) 0.7015(3) 0.085(2) Uani 1.00 1 d . . .
N(7) N 0.6289(4) 0.8683(3) 0.9990(2) 0.0480(9) Uani 1.00 1 d . . .
N(8) N 0.8685(4) 0.6327(3) 0.9989(2) 0.0497(9) Uani 1.00 1 d . . .
C(1) C 0.2263(5) 0.6514(4) 0.4071(3) 0.047(1) Uani 1.00 1 d . . .
C(2) C 0.4043(5) 0.6615(4) 0.4080(3) 0.048(1) Uani 1.00 1 d . . .
C(3) C 0.4693(5) 0.6809(4) 0.4895(3) 0.046(1) Uani 1.00 1 d . . .
C(4) C 0.3635(5) 0.6895(4) 0.5804(2) 0.0447(9) Uani 1.00 1 d . . .
C(5) C 0.1848(5) 0.6816(4) 0.5801(3) 0.049(1) Uani 1.00 1 d . . .
C(6) C 0.1198(5) 0.6632(4) 0.4970(3) 0.048(1) Uani 1.00 1 d . . .
C(7) C 0.1598(5) 0.6301(4) 0.3227(3) 0.046(1) Uani 1.00 1 d . . .
C(8) C -0.0145(6) 0.6146(4) 0.3191(3) 0.053(1) Uani 1.00 1 d . . .
C(9) C 0.2668(6) 0.6110(4) 0.2319(3) 0.052(1) Uani 1.00 1 d . . .
C(10) C 0.4316(5) 0.7079(4) 0.6650(3) 0.049(1) Uani 1.00 1 d . . .
C(11) C 0.6101(5) 0.7158(4) 0.6662(3) 0.051(1) Uani 1.00 1 d . . .
C(12) C 0.3336(6) 0.7127(5) 0.7581(3) 0.059(1) Uani 1.00 1 d . . .
C(13) C -0.1198(5) 1.0099(4) 0.5824(3) 0.046(1) Uani 1.00 1 d . . .
C(14) C 0.0558(5) 1.0198(4) 0.5900(2) 0.0424(9) Uani 1.00 1 d . . .
C(15) C 0.1719(5) 1.0106(4) 0.5043(2) 0.045(1) Uani 1.00 1 d . . .
C(16) C 0.1086(5) 1.0420(4) 0.6807(2) 0.049(1) Uani 1.00 1 d . . .
C(17) C -0.0071(6) 1.0466(4) 0.7673(3) 0.054(1) Uani 1.00 1 d . . .
C(18) C 0.2820(6) 1.0535(4) 0.6907(3) 0.058(1) Uani 1.00 1 d . . .
C(19) C 0.7922(6) 0.8774(4) 1.0387(3) 0.057(1) Uani 1.00 1 d . . .
C(20) C 0.9344(6) 0.7329(4) 1.0433(3) 0.061(1) Uani 1.00 1 d . . .
C(21) C 0.5549(6) 0.7764(4) 1.0591(4) 0.072(1) Uani 1.00 1 d . . .
C(22) C 0.6962(6) 0.6303(4) 1.0538(4) 0.071(1) Uani 1.00 1 d . . .
C(23) C 0.6794(7) 0.8126(4) 0.8996(3) 0.062(1) Uani 1.00 1 d . . .
C(24) C 0.8319(6) 0.6730(4) 0.8993(3) 0.062(1) Uani 1.00 1 d . . .
H(1) H 0.4792(5) 0.6537(4) 0.3489(3) 0.039(9) Uiso 1.00 1 c . . .
H(2) H 0.5868(5) 0.6887(4) 0.4859(3) 0.039(9) Uiso 1.00 1 c . . .
H(3) H 0.1097(5) 0.6872(4) 0.6389(3) 0.036(9) Uiso 1.00 1 c . . .
H(4) H 0.0026(5) 0.6549(4) 0.5004(3) 0.06(1) Uiso 1.00 1 c . . .
H(5) H -0.2037(5) 1.0248(4) 0.6500(3) 0.06(1) Uiso 1.00 1 c . . .
H(6) H 0.2888(5) 1.0303(4) 0.5146(2) 0.040(9) Uiso 1.00 1 c . . .
H(7) H 0.8437(6) 0.9316(4) 0.9983(3) 0.08(1) Uiso 1.00 1 c . . .
H(8) H 0.7581(6) 0.9175(4) 1.1011(3) 0.09(2) Uiso 1.00 1 c . . .
H(9) H 0.9492(6) 0.7102(4) 1.1083(3) 0.06(1) Uiso 1.00 1 c . . .
H(10) H 1.0480(6) 0.7306(4) 1.0104(3) 0.09(2) Uiso 1.00 1 c . . .
H(11) H 0.5307(6) 0.8081(4) 1.1237(4) 0.13(2) Uiso 1.00 1 c . . .
H(12) H 0.4447(6) 0.7769(4) 1.0371(4) 0.11(2) Uiso 1.00 1 c . . .
H(13) H 0.6502(6) 0.5729(4) 1.0211(4) 0.08(2) Uiso 1.00 1 c . . .
H(14) H 0.7172(6) 0.5973(4) 1.1164(4) 0.07(1) Uiso 1.00 1 c . . .
H(15) H 0.5768(7) 0.8026(4) 0.8751(3) 0.10(2) Uiso 1.00 1 c . . .
H(16) H 0.7220(7) 0.8730(4) 0.8605(3) 0.07(1) Uiso 1.00 1 c . . .
H(17) H 0.9400(6) 0.6780(4) 0.8640(3) 0.08(1) Uiso 1.00 1 c . . .
H(18) H 0.7956(6) 0.6068(4) 0.8702(3) 0.09(2) Uiso 1.00 1 c . . .
H(19) H 0.5000 1.0000 1.0000 440.8411 Uiso 1.00 1 c . . .
H(20) H 1.0000 0.5000 1.0000 0.16(4) Uiso 1.00 1 c . . .

loop_
_atom_site_aniso_label
_atom_site_aniso_U_11
_atom_site_aniso_U_22
_atom_site_aniso_U_33
_atom_site_aniso_U_12
_atom_site_aniso_U_13
_atom_site_aniso_U_23
N(1) 0.068(3) 0.082(3) 0.092(3) -0.040(2) -0.018(2) 0.018(2)
N(2) 0.073(2) 0.095(3) 0.058(2) -0.039(2) 0.009(2) -0.006(2)
N(3) 0.055(2) 0.100(3) 0.074(3) -0.032(2) -0.008(2) 0.009(2)
N(4) 0.082(3) 0.124(4) 0.058(2) -0.040(3) 0.006(2) 0.017(2)
N(5) 0.087(3) 0.094(3) 0.052(2) -0.040(2) 0.008(2) 0.001(2)
N(6) 0.068(3) 0.106(4) 0.088(3) -0.036(3) -0.017(2) -0.003(3)
N(7) 0.052(2) 0.038(2) 0.053(2) -0.014(1) -0.012(2) 0.003(1)
N(8) 0.038(2) 0.042(2) 0.061(2) -0.006(1) 0.002(1) 0.008(1)
C(1) 0.046(2) 0.046(2) 0.048(2) -0.018(2) 0.001(2) 0.003(2)
C(2) 0.045(2) 0.046(2) 0.053(2) -0.017(2) 0.005(2) 0.008(2)
C(3) 0.036(2) 0.048(2) 0.056(2) -0.016(2) -0.005(2) 0.011(2)
C(4) 0.042(2) 0.040(2) 0.047(2) -0.008(2) -0.002(2) 0.009(2)
C(5) 0.041(2) 0.054(2) 0.051(2) -0.018(2) 0.003(2) 0.007(2)
C(6) 0.039(2) 0.049(2) 0.057(2) -0.018(2) -0.001(2) 0.006(2)
C(7) 0.049(2) 0.043(2) 0.051(2) -0.023(2) 0.001(2) 0.005(2)
C(8) 0.052(2) 0.053(2) 0.052(2) -0.017(2) -0.007(2) 0.005(2)
C(9) 0.053(2) 0.056(2) 0.054(2) -0.027(2) -0.009(2) 0.005(2)
C(10) 0.044(2) 0.051(2) 0.051(2) -0.015(2) -0.003(2) 0.004(2)
C(11) 0.047(2) 0.066(3) 0.042(2) -0.019(2) -0.008(2) 0.008(2)
C(12) 0.050(2) 0.072(3) 0.052(2) -0.020(2) -0.005(2) 0.007(2)
C(13) 0.048(2) 0.047(2) 0.045(2) -0.020(2) 0.000(2) 0.002(2)
C(14) 0.047(2) 0.042(2) 0.036(2) -0.012(2) -0.004(2) -0.000(1)
C(15) 0.043(2) 0.043(2) 0.047(2) -0.015(2) -0.004(2) 0.002(2)
C(16) 0.053(2) 0.049(2) 0.045(2) -0.018(2) -0.006(2) 0.007(2)
C(17) 0.061(2) 0.056(2) 0.050(2) -0.024(2) -0.013(2) 0.005(2)
C(18) 0.061(3) 0.062(2) 0.050(2) -0.021(2) -0.010(2) 0.001(2)
C(19) 0.070(3) 0.053(2) 0.053(2) -0.025(2) -0.017(2) 0.005(2)
C(20) 0.050(2) 0.063(3) 0.069(3) -0.017(2) -0.020(2) 0.003(2)
C(21) 0.053(2) 0.052(3) 0.099(4) -0.011(2) 0.022(3) 0.015(3)
C(22) 0.053(2) 0.055(3) 0.091(3) -0.010(2) 0.014(2) 0.024(3)
C(23) 0.082(3) 0.051(2) 0.056(2) -0.023(2) -0.028(2) 0.009(2)
C(24) 0.071(3) 0.059(3) 0.051(2) -0.017(2) -0.005(2) 0.004(2)

loop_
_atom_type_symbol
_atom_type_description
_atom_type_scat_dispersion_real
_atom_type_scat_dispersion_imag
_atom_type_scat_source
C C 0.003 0.002
;
International Tables for Crystallography
(1992, Vol. C, Tables 4.2.6.8 and 6.1.1.4)
;
H H 0.000 0.000
;
International Tables for Crystallography
(1992, Vol. C, Table 6.1.1.4)
;
N N 0.006 0.003
;
International Tables for Crystallography
(1992, Vol. C, Tables 4.2.6.8 and 6.1.1.4)
;
